data_7052538
loop_
_publ_author_name
'Sinenkov, Mikhail A.'
'Fukin, Georgy K.'
'Cherkasov, Anton V.'
'Ajellal, Noureddine'
'Roisnel, Thierry'
'Kerton, Francesca M.'
'Carpentier, Jean-Fran\,cois'
'Trifonov, Alexander A.'

_publ_section_title
;
 Neodymium borohydride complexes supported by diamino-bis(phenoxide)
 ligands: diversity of synthetic and structural chemistry, and
 catalytic activity in ring-opening polymerization of cyclic esters
;
_journal_issue 1
_journal_name_full 'New Journal of Chemistry'
_journal_page_first 204
_journal_paper_doi 10.1039/c0nj00486c
_journal_volume 35
_journal_year 2011
_chemical_formula_sum 'C71 H124 B4 Li2 N4 Nd2 O6'
_chemical_formula_weight 1475.34
_chemical_name_systematic
;
?
;
_space_group_IT_number 14
_symmetry_cell_setting monoclinic
_symmetry_space_group_name_Hall '-P 2yn'
_symmetry_space_group_name_H-M 'P 1 21/n 1'
_atom_sites_solution_hydrogens difmap
_atom_sites_solution_primary direct
_atom_sites_solution_secondary difmap
_audit_creation_method SHELXL-97
_cell_angle_alpha 90.00
_cell_angle_beta 108.4120(10)
_cell_angle_gamma 90.00
_cell_formula_units_Z 2
_cell_length_a 12.5495(4)
_cell_length_b 24.3646(7)
_cell_length_c 13.2411(4)
_cell_measurement_reflns_used 980
_cell_measurement_temperature 100(2)
_cell_measurement_theta_max 29
_cell_measurement_theta_min 2
_cell_volume 3841.4(2)
_computing_cell_refinement 'Bruker SMART'
_computing_data_collection 'Bruker SMART'
_computing_data_reduction 'Bruker SHELXTL'
_computing_molecular_graphics 'Bruker SHELXTL'
_computing_publication_material 'Bruker SHELXTL'
_computing_structure_refinement 'SHELXL-97 (Sheldrick, 1997)'
_computing_structure_solution 'SHELXS-97 (Sheldrick, 1990)'
_diffrn_ambient_temperature 100(2)
_diffrn_measured_fraction_theta_full 0.998
_diffrn_measured_fraction_theta_max 0.998
_diffrn_measurement_device_type 'CCD area detector'
_diffrn_measurement_method 'phi and omega scans'
_diffrn_radiation_monochromator graphite
_diffrn_radiation_source 'fine-focus sealed tube'
_diffrn_radiation_type MoK\a
_diffrn_radiation_wavelength 0.71073
_diffrn_reflns_av_R_equivalents 0.0484
_diffrn_reflns_av_sigmaI/netI 0.0395
_diffrn_reflns_limit_h_max 15
_diffrn_reflns_limit_h_min -15
_diffrn_reflns_limit_k_max 30
_diffrn_reflns_limit_k_min -30
_diffrn_reflns_limit_l_max 16
_diffrn_reflns_limit_l_min -16
_diffrn_reflns_number 33029
_diffrn_reflns_theta_full 26.00
_diffrn_reflns_theta_max 26.00
_diffrn_reflns_theta_min 2.33
_exptl_absorpt_coefficient_mu 1.385
_exptl_absorpt_correction_T_max 0.9093
_exptl_absorpt_correction_T_min 0.8088
_exptl_absorpt_correction_type multi-scan
_exptl_absorpt_process_details 'SADABS (Sheldrick, 1998a)'
_exptl_crystal_colour purple
_exptl_crystal_density_diffrn 1.276
_exptl_crystal_density_method 'not measured'
_exptl_crystal_description plate
_exptl_crystal_F_000 1544
_exptl_crystal_size_max 0.16
_exptl_crystal_size_mid 0.12
_exptl_crystal_size_min 0.07
_refine_diff_density_max 1.297
_refine_diff_density_min -0.428
_refine_diff_density_rms 0.086
_refine_ls_extinction_method none
_refine_ls_goodness_of_fit_ref 1.000
_refine_ls_hydrogen_treatment mixed
_refine_ls_matrix_type full
_refine_ls_number_parameters 594
_refine_ls_number_reflns 7548
_refine_ls_number_restraints 31
_refine_ls_restrained_S_all 1.001
_refine_ls_R_factor_all 0.0451
_refine_ls_R_factor_gt 0.0292
_refine_ls_shift/su_max 0.001
_refine_ls_shift/su_mean 0.000
_refine_ls_structure_factor_coef Fsqd
_refine_ls_weighting_details 'calc w=1/[\s^2^(Fo^2^)+(0.0362P)^2^+0.0000P] where P=(Fo^2^+2Fc^2^)/3'
_refine_ls_weighting_scheme calc
_refine_ls_wR_factor_gt 0.0622
_refine_ls_wR_factor_ref 0.0662
_reflns_number_gt 5988
_reflns_number_total 7548
_reflns_threshold_expression >2sigma(I)
_cod_data_source_file C0NJ00486C.TXT
_cod_data_source_block ndnobm
_cod_depositor_comments
;
The following automatic conversions were performed:
'_symmetry_cell_setting' value 'Monoclinic' changed to 'monoclinic'
according to '/home/saulius/struct/CIF-dictionaries/cif_core.dic'
dictionary named 'cif_core.dic' version 2.4.1 from 2010-06-29.

Automatic conversion script
Id: cif_fix_enum 1555 2011-01-17 13:19:09Z saulius 
;
_cod_original_sg_symbol_H-M P2(1)/n
_cod_database_code 7052538

loop_
_symmetry_equiv_pos_as_xyz
'x, y, z'
'-x+1/2, y+1/2, -z+1/2'
'-x, -y, -z'
'x-1/2, -y-1/2, z-1/2'

loop_
_atom_site_label
_atom_site_type_symbol
_atom_site_fract_x
_atom_site_fract_y
_atom_site_fract_z
_atom_site_U_iso_or_equiv
_atom_site_adp_type
_atom_site_occupancy
_atom_site_symmetry_multiplicity
_atom_site_calc_flag
_atom_site_refinement_flags
_atom_site_disorder_assembly
_atom_site_disorder_group
Nd1 Nd -0.455519(8) 0.161918(4) -0.486736(8) 0.01551(2) Uani 1 1 d . . .
O1 O -0.30673(10) 0.10328(5) -0.46696(10) 0.0171(3) Uani 1 1 d . . .
O2 O -0.57416(10) 0.22128(5) -0.45987(10) 0.0194(3) Uani 1 1 d . . .
N1 N -0.32457(13) 0.17160(6) -0.28628(12) 0.0178(4) Uani 1 1 d . . .
N2 N -0.35447(12) 0.25772(6) -0.44839(12) 0.0177(4) Uani 1 1 d . . .
B1 B -0.55966(19) 0.06474(9) -0.45288(18) 0.0210(5) Uani 1 1 d . . .
H1A H -0.4822(15) 0.0754(8) -0.3804(15) 0.022(5) Uiso 1 1 d . . .
H1B H -0.6022(19) 0.0299(10) -0.4379(18) 0.045(7) Uiso 1 1 d . . .
H1C H -0.6085(15) 0.0996(8) -0.4746(15) 0.021(5) Uiso 1 1 d . . .
H1D H -0.5287(15) 0.0594(8) -0.5299(14) 0.019(5) Uiso 1 1 d . . .
B2 B -0.52226(19) 0.16579(10) -0.69883(17) 0.0229(6) Uani 1 1 d . . .
H2A H -0.5528(19) 0.1670(9) -0.7853(18) 0.039(7) Uiso 1 1 d . . .
H2B H -0.4648(16) 0.2005(8) -0.6555(16) 0.026(6) Uiso 1 1 d . . .
H2C H -0.4779(17) 0.1264(9) -0.6694(16) 0.030(6) Uiso 1 1 d . . .
H2D H -0.5956(16) 0.1666(7) -0.6660(15) 0.018(5) Uiso 1 1 d . . .
C1 C -0.19543(15) 0.10299(7) -0.41077(14) 0.0161(4) Uani 1 1 d . . .
C2 C -0.11200(15) 0.09226(7) -0.45954(15) 0.0182(5) Uani 1 1 d . . .
C3 C -0.00084(16) 0.08857(8) -0.39263(16) 0.0219(5) Uani 1 1 d . . .
H3 H 0.0574(15) 0.0802(7) -0.4238(14) 0.013(5) Uiso 1 1 d . . .
C4 C 0.03141(16) 0.09526(8) -0.28285(16) 0.0215(5) Uani 1 1 d . . .
C5 C -0.05216(16) 0.10818(8) -0.23861(15) 0.0203(5) Uani 1 1 d D . .
H5 H -0.0332(16) 0.1128(8) -0.1650(6) 0.025(6) Uiso 1 1 d D . .
C6 C -0.16407(15) 0.11233(7) -0.30064(15) 0.0174(5) Uani 1 1 d . . .
C7 C -0.14036(16) 0.08650(8) -0.58118(15) 0.0211(5) Uani 1 1 d . . .
C8 C -0.03750(17) 0.07138(9) -0.61354(17) 0.0259(5) Uani 1 1 d . . .
H8A H 0.0234(15) 0.0995(8) -0.5902(14) 0.018(5) Uiso 1 1 d . . .
H8B H -0.0028(17) 0.0362(9) -0.5841(16) 0.032(6) Uiso 1 1 d . . .
H8C H -0.0585(17) 0.0695(9) -0.6890(17) 0.033(6) Uiso 1 1 d . . .
C9 C -0.22899(17) 0.04172(9) -0.62607(16) 0.0249(5) Uani 1 1 d . . .
H9A H -0.2398(17) 0.0355(9) -0.6997(17) 0.032(6) Uiso 1 1 d . . .
H9B H -0.2018(16) 0.0064(8) -0.5893(16) 0.027(6) Uiso 1 1 d . . .
H9C H -0.3031(15) 0.0515(7) -0.6248(14) 0.014(5) Uiso 1 1 d . . .
C10 C -0.18498(17) 0.14171(9) -0.63396(16) 0.0249(5) Uani 1 1 d . . .
H10A H -0.1288(18) 0.1697(9) -0.6017(17) 0.030(6) Uiso 1 1 d . . .
H10B H -0.2557(17) 0.1502(8) -0.6208(16) 0.022(6) Uiso 1 1 d . . .
H10C H -0.1954(17) 0.1367(9) -0.7083(18) 0.034(6) Uiso 1 1 d . . .
C11 C 0.15145(17) 0.08835(9) -0.21405(17) 0.0276(6) Uani 1 1 d . . .
H11A H 0.1801(16) 0.1220(9) -0.1742(16) 0.028(6) Uiso 1 1 d . . .
H11B H 0.195(2) 0.0803(11) -0.256(2) 0.055(8) Uiso 1 1 d . . .
H11C H 0.159(2) 0.0592(10) -0.166(2) 0.052(8) Uiso 1 1 d . . .
C12 C -0.25160(16) 0.12286(8) -0.24654(15) 0.0192(5) Uani 1 1 d D . .
H12A H -0.2133(15) 0.1254(8) -0.1706(15) 0.020(5) Uiso 1 1 d . . .
H12B H -0.2999(9) 0.0931(4) -0.2576(14) 0.012(5) Uiso 1 1 d D . .
C13 C -0.40450(17) 0.17479(9) -0.22491(15) 0.0227(5) Uani 1 1 d . . .
H13A H -0.3637(18) 0.1742(9) -0.1495(17) 0.032(6) Uiso 1 1 d . . .
H13B H -0.4538(16) 0.1427(8) -0.2392(15) 0.018(5) Uiso 1 1 d . . .
H13C H -0.4576(16) 0.2058(8) -0.2461(15) 0.021(5) Uiso 1 1 d . . .
C14 C -0.25378(16) 0.22198(8) -0.26786(15) 0.0207(5) Uani 1 1 d . . .
H14A H -0.1851 0.2147 -0.2872 0.025 Uiso 1 1 calc R . .
H14B H -0.2306 0.2317 -0.1914 0.025 Uiso 1 1 calc R . .
C15 C -0.31701(16) 0.26951(8) -0.33318(15) 0.0206(5) Uani 1 1 d . . .
H15A H -0.2702(15) 0.3018(8) -0.3160(15) 0.019(5) Uiso 1 1 d . . .
H15B H -0.3811(16) 0.2768(8) -0.3139(15) 0.020(5) Uiso 1 1 d . . .
C16 C -0.25737(16) 0.25691(8) -0.48857(16) 0.0236(5) Uani 1 1 d . . .
H16A H -0.2828(15) 0.2534(8) -0.5631(15) 0.018(5) Uiso 1 1 d . . .
H16B H -0.2090(16) 0.2278(9) -0.4583(16) 0.026(6) Uiso 1 1 d . . .
H16C H -0.2133(18) 0.2917(9) -0.4706(17) 0.039(7) Uiso 1 1 d . . .
C17 C -0.43200(16) 0.30169(8) -0.50759(15) 0.0188(5) Uani 1 1 d . . .
H17A H -0.3928(16) 0.3350(8) -0.5061(15) 0.018(5) Uiso 1 1 d . . .
H17B H -0.4644(15) 0.2922(8) -0.5815(15) 0.016(5) Uiso 1 1 d . . .
C18 C -0.53235(15) 0.31478(8) -0.47134(14) 0.0171(4) Uani 1 1 d . . .
C19 C -0.60367(16) 0.27373(8) -0.45491(14) 0.0186(5) Uani 1 1 d . . .
C20 C -0.70378(15) 0.28840(8) -0.43394(15) 0.0188(5) Uani 1 1 d . . .
C21 C -0.72738(16) 0.34452(8) -0.42981(15) 0.0210(5) Uani 1 1 d . . .
H21 H -0.7944(16) 0.3552(8) -0.4118(15) 0.020(5) Uiso 1 1 d . . .
C22 C -0.65606(16) 0.38570(8) -0.44321(14) 0.0203(5) Uani 1 1 d . . .
C23 C -0.55903(16) 0.36994(8) -0.46313(15) 0.0184(5) Uani 1 1 d . . .
H23 H -0.5091(15) 0.3955(8) -0.4728(14) 0.012(5) Uiso 1 1 d . . .
C24 C -0.78383(16) 0.24442(8) -0.41537(16) 0.0242(5) Uani 1 1 d . . .
C25 C -0.72210(19) 0.21166(10) -0.31487(18) 0.0336(6) Uani 1 1 d . . .
H25A H -0.6613(16) 0.1912(8) -0.3256(15) 0.021(5) Uiso 1 1 d . . .
H25B H -0.6916(18) 0.2348(9) -0.2512(18) 0.040(7) Uiso 1 1 d . . .
H25C H -0.770(2) 0.1879(11) -0.302(2) 0.056(8) Uiso 1 1 d . . .
C26 C -0.82342(18) 0.20542(9) -0.51079(18) 0.0281(6) Uani 1 1 d . . .
H26A H -0.8684(16) 0.2234(9) -0.5746(16) 0.027(6) Uiso 1 1 d . . .
H26B H -0.8728(17) 0.1785(9) -0.4966(16) 0.025(6) Uiso 1 1 d . . .
H26C H -0.7682(18) 0.1853(9) -0.5331(17) 0.035(6) Uiso 1 1 d . . .
C27 C -0.88845(19) 0.26942(10) -0.3978(2) 0.0375(6) Uani 1 1 d . . .
H27A H -0.9361(18) 0.2930(9) -0.4598(17) 0.037(7) Uiso 1 1 d . . .
H27B H -0.9339(18) 0.2429(9) -0.3859(17) 0.032(6) Uiso 1 1 d . . .
H27C H -0.8678(19) 0.2932(10) -0.3382(19) 0.048(8) Uiso 1 1 d . . .
C28 C -0.68600(18) 0.44559(8) -0.43940(17) 0.0279(5) Uani 1 1 d D . .
H28A H -0.7184(10) 0.4551(10) -0.3873(9) 0.071(9) Uiso 1 1 d D . .
H28B H -0.624(2) 0.4689(12) -0.415(2) 0.069(9) Uiso 1 1 d . . .
H28C H -0.7290(18) 0.4585(9) -0.5063(9) 0.080(10) Uiso 1 1 d D . .
Li1 Li -0.3684(3) 0.03134(13) -0.4493(3) 0.0238(8) Uani 1 1 d . . .
O1S O -0.28711(10) -0.00515(5) -0.32187(10) 0.0212(3) Uani 1 1 d . . .
C1S C -0.18458(17) -0.03326(9) -0.32008(17) 0.0266(5) Uani 1 1 d . . .
H1SA H -0.1241(16) -0.0106(9) -0.2862(16) 0.027(6) Uiso 1 1 d . . .
H1SB H -0.1903(19) -0.0411(10) -0.3887(19) 0.043(7) Uiso 1 1 d . . .
C2S C -0.18359(18) -0.08513(9) -0.25841(17) 0.0269(5) Uani 1 1 d . . .
H2SA H -0.1093(17) -0.0981(9) -0.2289(17) 0.030(6) Uiso 1 1 d . . .
H2SB H -0.2289(16) -0.1126(8) -0.3036(15) 0.022(5) Uiso 1 1 d . . .
C3S C -0.23738(19) -0.06638(9) -0.17530(17) 0.0307(6) Uani 1 1 d D . .
H3SA H -0.2690(11) -0.0964(5) -0.1517(14) 0.043(7) Uiso 1 1 d D . .
H3SB H -0.1832(11) -0.0465(6) -0.1232(11) 0.032(6) Uiso 1 1 d D . .
C4S C -0.32773(17) -0.02696(8) -0.23906(16) 0.0239(5) Uani 1 1 d . . .
H4SA H -0.3398(14) 0.0046(8) -0.1980(14) 0.015(5) Uiso 1 1 d . . .
H4SB H -0.3960(18) -0.0464(9) -0.2720(17) 0.035(6) Uiso 1 1 d . . .
C5S C 0.4531 0.0918 -0.0395 0.078 Uani 0.50 1 d PD A -1
H5SA H 0.4266 0.0957 -0.1171 0.118 Uiso 0.50 1 calc PR A -1
H5SB H 0.5198 0.1147 -0.0094 0.118 Uiso 0.50 1 calc PR A -1
H5SC H 0.3938 0.1034 -0.0106 0.118 Uiso 0.50 1 calc PR A -1
C6S C 0.4823 0.0330 -0.0109 0.045 Uani 0.50 1 d PDU A -1
C7S C 0.4711 -0.0063 -0.0898 0.048 Uani 0.50 1 d P A -1
H7SA H 0.4439 0.0040 -0.1626 0.058 Uiso 0.50 1 calc PR A -1
C8S C 0.4995 -0.0606 -0.0621 0.062 Uani 0.50 1 d PU A -1
H8SA H 0.4918 -0.0874 -0.1160 0.074 Uiso 0.50 1 calc PR A -1
C9S C 0.5392 -0.0757 0.0446 0.070 Uani 0.50 1 d PU A -1
H9SA H 0.5587 -0.1128 0.0635 0.084 Uiso 0.50 1 calc PR A -1
C10S C 0.5505 -0.0365 0.1235 0.056 Uani 0.50 1 d P A -1
H10D H 0.5777 -0.0468 0.1963 0.067 Uiso 0.50 1 calc PR A -1
C11S C 0.5220 0.0179 0.0957 0.048 Uani 0.50 1 d PU A -1
H11D H 0.5297 0.0447 0.1497 0.057 Uiso 0.50 1 calc PR A -1

loop_
_atom_site_aniso_label
_atom_site_aniso_U_11
_atom_site_aniso_U_22
_atom_site_aniso_U_33
_atom_site_aniso_U_23
_atom_site_aniso_U_13
_atom_site_aniso_U_12
Nd1 0.01729(4) 0.01317(5) 0.01536(4) -0.00061(4) 0.00412(3) 0.00013(4)
O1 0.0184(6) 0.0171(6) 0.0152(6) -0.0009(5) 0.0043(5) -0.0001(5)
O2 0.0208(6) 0.0138(6) 0.0246(7) 0.0008(5) 0.0085(5) 0.0008(5)
N1 0.0208(7) 0.0162(8) 0.0166(7) -0.0011(6) 0.0060(6) 0.0009(6)
N2 0.0180(7) 0.0160(8) 0.0192(8) -0.0008(6) 0.0059(6) -0.0003(6)
B1 0.0238(10) 0.0148(11) 0.0260(11) -0.0026(9) 0.0099(9) -0.0016(9)
B2 0.0198(10) 0.0296(12) 0.0169(10) 0.0031(10) 0.0027(8) -0.0025(10)
C1 0.0179(8) 0.0101(8) 0.0190(9) 0.0015(7) 0.0041(7) -0.0001(7)
C2 0.0219(9) 0.0120(9) 0.0209(9) -0.0014(7) 0.0070(7) -0.0020(7)
C3 0.0225(9) 0.0150(9) 0.0303(10) 0.0012(8) 0.0114(8) 0.0005(8)
C4 0.0202(9) 0.0145(9) 0.0258(10) 0.0008(8) 0.0018(8) -0.0019(8)
C5 0.0237(9) 0.0174(9) 0.0173(9) -0.0015(8) 0.0029(8) 0.0009(8)
C6 0.0213(9) 0.0109(9) 0.0191(9) 0.0005(7) 0.0049(7) 0.0000(7)
C7 0.0222(9) 0.0226(10) 0.0197(9) -0.0004(8) 0.0085(8) 0.0010(8)
C8 0.0281(10) 0.0262(11) 0.0271(10) -0.0050(9) 0.0141(8) -0.0030(9)
C9 0.0252(10) 0.0287(11) 0.0227(10) -0.0059(9) 0.0103(8) -0.0029(9)
C10 0.0303(10) 0.0265(11) 0.0202(10) 0.0018(8) 0.0114(8) 0.0027(9)
C11 0.0236(10) 0.0250(11) 0.0308(11) 0.0060(9) 0.0038(9) -0.0008(9)
C12 0.0230(9) 0.0166(9) 0.0156(9) 0.0010(8) 0.0026(8) 0.0017(8)
C13 0.0223(9) 0.0274(11) 0.0189(9) -0.0034(8) 0.0070(8) 0.0018(8)
C14 0.0213(9) 0.0186(10) 0.0196(10) -0.0048(8) 0.0028(8) -0.0020(8)
C15 0.0237(9) 0.0173(10) 0.0198(9) -0.0030(8) 0.0053(8) 0.0003(8)
C16 0.0242(10) 0.0194(10) 0.0279(11) -0.0005(8) 0.0091(8) -0.0021(8)
C17 0.0247(9) 0.0113(9) 0.0204(9) 0.0016(7) 0.0070(8) -0.0005(8)
C18 0.0204(9) 0.0168(9) 0.0131(8) 0.0013(7) 0.0037(7) 0.0025(8)
C19 0.0239(9) 0.0162(9) 0.0133(9) -0.0004(7) 0.0025(8) 0.0021(8)
C20 0.0202(9) 0.0184(9) 0.0166(9) -0.0014(8) 0.0044(7) 0.0012(8)
C21 0.0219(9) 0.0246(10) 0.0169(9) -0.0027(8) 0.0067(7) 0.0052(8)
C22 0.0287(10) 0.0162(9) 0.0123(9) -0.0003(7) 0.0012(8) 0.0039(8)
C23 0.0226(9) 0.0146(9) 0.0153(9) -0.0009(8) 0.0023(7) -0.0018(8)
C24 0.0244(9) 0.0217(10) 0.0300(10) -0.0006(8) 0.0137(8) 0.0005(8)
C25 0.0374(11) 0.0347(13) 0.0340(12) 0.0085(10) 0.0187(9) -0.0029(10)
C26 0.0260(10) 0.0229(11) 0.0348(12) 0.0000(9) 0.0086(9) -0.0053(9)
C27 0.0364(11) 0.0314(13) 0.0549(14) -0.0036(11) 0.0291(10) -0.0027(10)
C28 0.0371(11) 0.0166(10) 0.0303(11) -0.0031(9) 0.0111(9) 0.0035(9)
Li1 0.0260(16) 0.0186(16) 0.0265(17) 0.0018(14) 0.0079(14) 0.0023(14)
O1S 0.0218(6) 0.0178(7) 0.0254(7) 0.0041(5) 0.0094(5) 0.0027(6)
C1S 0.0236(10) 0.0244(11) 0.0327(11) 0.0027(9) 0.0101(9) 0.0009(9)
C2S 0.0306(11) 0.0219(11) 0.0259(11) 0.0024(9) 0.0056(9) 0.0042(9)
C3S 0.0412(12) 0.0248(11) 0.0247(11) 0.0051(9) 0.0085(9) 0.0058(10)
C4S 0.0262(10) 0.0223(11) 0.0251(10) 0.0005(8) 0.0108(8) -0.0024(8)
C5S 0.036 0.072 0.109 0.016 -0.004 -0.017
C6S 0.026 0.061 0.052 -0.004 0.017 -0.013
C7S 0.035 0.078 0.041 -0.026 0.025 -0.023
C8S 0.045 0.073 0.076 -0.034 0.031 -0.015
C9S 0.057 0.069 0.090 0.002 0.033 -0.004
C10S 0.032 0.082 0.058 0.003 0.019 -0.012
C11S 0.034 0.067 0.048 -0.007 0.019 -0.009

loop_
_atom_type_symbol
_atom_type_description
_atom_type_scat_dispersion_real
_atom_type_scat_dispersion_imag
_atom_type_scat_source
C C 0.0033 0.0016 'International Tables Vol C Tables 4.2.6.8 and 6.1.1.4'
H H 0.0000 0.0000 'International Tables Vol C Tables 4.2.6.8 and 6.1.1.4'
Li Li -0.0003 0.0001 'International Tables Vol C Tables 4.2.6.8 and 6.1.1.4'
B B 0.0013 0.0007 'International Tables Vol C Tables 4.2.6.8 and 6.1.1.4'
N N 0.0061 0.0033 'International Tables Vol C Tables 4.2.6.8 and 6.1.1.4'
O O 0.0106 0.0060 'International Tables Vol C Tables 4.2.6.8 and 6.1.1.4'
Nd Nd -0.1943 3.0179 'International Tables Vol C Tables 4.2.6.8 and 6.1.1.4'

loop_
_geom_angle_atom_site_label_1
_geom_angle_atom_site_label_2
_geom_angle_atom_site_label_3
_geom_angle
_geom_angle_site_symmetry_1
_geom_angle_site_symmetry_3
_geom_angle_publ_flag
O2 Nd1 O1 164.53(4) . . ?
O2 Nd1 N2 72.09(5) . . ?
O1 Nd1 N2 101.83(4) . . ?
O2 Nd1 N1 90.97(5) . . ?
O1 Nd1 N1 73.58(5) . . ?
N2 Nd1 N1 67.63(5) . . ?
O2 Nd1 B2 98.31(6) . . ?
O1 Nd1 B2 96.64(6) . . ?
N2 Nd1 B2 98.28(6) . . ?
N1 Nd1 B2 159.93(6) . . ?
O2 Nd1 B1 99.03(6) . . ?
O1 Nd1 B1 81.95(6) . . ?
N2 Nd1 B1 159.80(6) . . ?
N1 Nd1 B1 95.03(6) . . ?
B2 Nd1 B1 100.99(7) . . ?
O2 Nd1 Li1 144.31(7) . . ?
O1 Nd1 Li1 34.69(7) . . ?
N2 Nd1 Li1 134.43(6) . . ?
N1 Nd1 Li1 82.32(6) . . ?
B2 Nd1 Li1 99.72(8) . . ?
B1 Nd1 Li1 47.31(8) . . ?
O2 Nd1 H1A 103.7(4) . . ?
O1 Nd1 H1A 71.0(4) . . ?
N2 Nd1 H1A 138.4(4) . . ?
N1 Nd1 H1A 71.2(4) . . ?
B2 Nd1 H1A 123.0(4) . . ?
B1 Nd1 H1A 24.3(4) . . ?
Li1 Nd1 H1A 41.0(4) . . ?
O2 Nd1 H1C 79.3(5) . . ?
O1 Nd1 H1C 103.2(4) . . ?
N2 Nd1 H1C 149.6(5) . . ?
N1 Nd1 H1C 103.6(4) . . ?
B2 Nd1 H1C 95.6(4) . . ?
B1 Nd1 H1C 21.5(4) . . ?
Li1 Nd1 H1C 68.5(4) . . ?
H1A Nd1 H1C 40.7(6) . . ?
O2 Nd1 H2B 93.3(5) . . ?
O1 Nd1 H2B 98.5(5) . . ?
N2 Nd1 H2B 73.1(5) . . ?
N1 Nd1 H2B 137.0(5) . . ?
B2 Nd1 H2B 25.3(5) . . ?
B1 Nd1 H2B 126.3(5) . . ?
Li1 Nd1 H2B 115.4(5) . . ?
H1A Nd1 H2B 147.4(6) . . ?
H1C Nd1 H2B 119.2(6) . . ?
O2 Nd1 H2C 120.8(5) . . ?
O1 Nd1 H2C 74.6(5) . . ?
N2 Nd1 H2C 113.2(5) . . ?
N1 Nd1 H2C 147.5(5) . . ?
B2 Nd1 H2C 24.7(5) . . ?
B1 Nd1 H2C 87.0(5) . . ?
Li1 Nd1 H2C 75.3(5) . . ?
H1A Nd1 H2C 104.3(7) . . ?
H1C Nd1 H2C 89.9(7) . . ?
H2B Nd1 H2C 43.5(7) . . ?
O2 Nd1 H2D 79.1(5) . . ?
O1 Nd1 H2D 116.3(5) . . ?
N2 Nd1 H2D 107.4(4) . . ?
N1 Nd1 H2D 170.0(4) . . ?
B2 Nd1 H2D 25.2(5) . . ?
B1 Nd1 H2D 88.1(4) . . ?
Li1 Nd1 H2D 106.6(4) . . ?
H1A Nd1 H2D 112.4(6) . . ?
H1C Nd1 H2D 76.2(6) . . ?
H2B Nd1 H2D 43.5(6) . . ?
H2C Nd1 H2D 42.1(6) . . ?
C1 O1 Li1 107.85(14) . . ?
C1 O1 Nd1 136.26(11) . . ?
Li1 O1 Nd1 103.42(11) . . ?
C19 O2 Nd1 148.66(13) . . ?
C13 N1 C14 109.85(15) . . ?
C13 N1 C12 107.20(15) . . ?
C14 N1 C12 109.30(14) . . ?
C13 N1 Nd1 103.95(10) . . ?
C14 N1 Nd1 112.69(11) . . ?
C12 N1 Nd1 113.55(11) . . ?
C15 N2 C16 110.21(14) . . ?
C15 N2 C17 110.19(15) . . ?
C16 N2 C17 107.21(15) . . ?
C15 N2 Nd1 110.45(11) . . ?
C16 N2 Nd1 108.75(11) . . ?
C17 N2 Nd1 109.96(10) . . ?
Li1 B1 Li1 84.30(13) . 3_454 ?
Li1 B1 Nd1 77.70(10) . . ?
Li1 B1 Nd1 139.40(13) 3_454 . ?
Li1 B1 H1A 60.8(10) . . ?
Li1 B1 H1A 131.2(10) 3_454 . ?
Nd1 B1 H1A 68.4(10) . . ?
Li1 B1 H1B 105.8(13) . . ?
Li1 B1 H1B 43.7(13) 3_454 . ?
Nd1 B1 H1B 176.1(14) . . ?
H1A B1 H1B 111.5(15) . . ?
Li1 B1 H1C 138.4(11) . . ?
Li1 B1 H1C 120.2(10) 3_454 . ?
Nd1 B1 H1C 61.8(11) . . ?
H1A B1 H1C 108.3(14) . . ?
H1B B1 H1C 115.0(17) . . ?
Li1 B1 H1D 54.7(8) . . ?
Li1 B1 H1D 69.4(9) 3_454 . ?
Nd1 B1 H1D 70.5(9) . . ?
H1A B1 H1D 108.2(13) . . ?
H1B B1 H1D 112.9(16) . . ?
H1C B1 H1D 100.1(14) . . ?
Nd1 B2 H2A 177.7(13) . . ?
Nd1 B2 H2B 63.8(10) . . ?
H2A B2 H2B 117.7(16) . . ?
Nd1 B2 H2C 69.3(11) . . ?
H2A B2 H2C 111.3(16) . . ?
H2B B2 H2C 107.2(14) . . ?
Nd1 B2 H2D 67.7(9) . . ?
H2A B2 H2D 110.1(15) . . ?
H2B B2 H2D 104.8(14) . . ?
H2C B2 H2D 104.8(15) . . ?
O1 C1 C6 118.04(17) . . ?
O1 C1 C2 122.06(16) . . ?
C6 C1 C2 119.88(16) . . ?
O1 C1 Li1 43.58(10) . . ?
C6 C1 Li1 104.20(14) . . ?
C2 C1 Li1 117.35(14) . . ?
C3 C2 C1 117.10(17) . . ?
C3 C2 C7 120.69(18) . . ?
C1 C2 C7 122.19(16) . . ?
C4 C3 C2 123.87(19) . . ?
C4 C3 H3 117.5(10) . . ?
C2 C3 H3 118.7(10) . . ?
C5 C4 C3 117.28(17) . . ?
C5 C4 C11 121.00(18) . . ?
C3 C4 C11 121.71(19) . . ?
C6 C5 C4 121.61(18) . . ?
C6 C5 H5 119.0(12) . . ?
C4 C5 H5 119.4(12) . . ?
C5 C6 C1 120.12(18) . . ?
C5 C6 C12 118.87(17) . . ?
C1 C6 C12 120.85(16) . . ?
C8 C7 C9 107.01(17) . . ?
C8 C7 C10 107.59(17) . . ?
C9 C7 C10 109.27(15) . . ?
C8 C7 C2 112.22(15) . . ?
C9 C7 C2 111.62(16) . . ?
C10 C7 C2 109.01(16) . . ?
C7 C8 H8A 112.2(12) . . ?
C7 C8 H8B 114.0(13) . . ?
H8A C8 H8B 106.0(16) . . ?
C7 C8 H8C 109.1(13) . . ?
H8A C8 H8C 106.8(17) . . ?
H8B C8 H8C 108.4(18) . . ?
C7 C9 H9A 111.2(13) . . ?
C7 C9 H9B 109.3(11) . . ?
H9A C9 H9B 106.2(18) . . ?
C7 C9 H9C 113.7(11) . . ?
H9A C9 H9C 103.3(16) . . ?
H9B C9 H9C 112.9(16) . . ?
C7 C10 H10A 107.6(12) . . ?
C7 C10 H10B 108.9(12) . . ?
H10A C10 H10B 110.2(17) . . ?
C7 C10 H10C 105.5(14) . . ?
H10A C10 H10C 112.5(19) . . ?
H10B C10 H10C 111.9(17) . . ?
C4 C11 H11A 111.1(12) . . ?
C4 C11 H11B 109.3(15) . . ?
H11A C11 H11B 109(2) . . ?
C4 C11 H11C 111.4(15) . . ?
H11A C11 H11C 108.9(19) . . ?
H11B C11 H11C 107(2) . . ?
N1 C12 C6 115.18(16) . . ?
N1 C12 H12A 111.3(12) . . ?
C6 C12 H12A 107.8(12) . . ?
N1 C12 H12B 105.7(8) . . ?
C6 C12 H12B 109.2(10) . . ?
H12A C12 H12B 107.4(16) . . ?
N1 C13 H13A 109.7(14) . . ?
N1 C13 H13B 110.4(12) . . ?
H13A C13 H13B 106.5(17) . . ?
N1 C13 H13C 113.5(12) . . ?
H13A C13 H13C 113.3(17) . . ?
H13B C13 H13C 103.1(16) . . ?
N1 C14 C15 111.07(15) . . ?
N1 C14 H14A 109.4 . . ?
C15 C14 H14A 109.4 . . ?
N1 C14 H14B 109.4 . . ?
C15 C14 H14B 109.4 . . ?
H14A C14 H14B 108.0 . . ?
N2 C15 C14 112.37(16) . . ?
N2 C15 H15A 112.0(12) . . ?
C14 C15 H15A 108.6(11) . . ?
N2 C15 H15B 107.4(11) . . ?
C14 C15 H15B 109.3(12) . . ?
H15A C15 H15B 107.1(17) . . ?
N2 C16 H16A 109.5(12) . . ?
N2 C16 H16B 110.6(13) . . ?
H16A C16 H16B 109.8(17) . . ?
N2 C16 H16C 111.1(14) . . ?
H16A C16 H16C 107.9(17) . . ?
H16B C16 H16C 107.8(17) . . ?
N2 C17 C18 116.98(16) . . ?
N2 C17 H17A 110.9(11) . . ?
C18 C17 H17A 106.9(13) . . ?
N2 C17 H17B 111.0(11) . . ?
C18 C17 H17B 104.2(11) . . ?
H17A C17 H17B 106.1(16) . . ?
C23 C18 C19 119.52(18) . . ?
C23 C18 C17 118.05(17) . . ?
C19 C18 C17 122.19(17) . . ?
O2 C19 C18 118.22(18) . . ?
O2 C19 C20 121.83(17) . . ?
C18 C19 C20 119.95(17) . . ?
C21 C20 C19 117.70(18) . . ?
C21 C20 C24 121.00(18) . . ?
C19 C20 C24 121.30(17) . . ?
C22 C21 C20 123.01(19) . . ?
C22 C21 H21 118.3(12) . . ?
C20 C21 H21 118.5(12) . . ?
C23 C22 C21 117.73(18) . . ?
C23 C22 C28 121.26(18) . . ?
C21 C22 C28 120.98(19) . . ?
C22 C23 C18 122.03(18) . . ?
C22 C23 H23 121.3(12) . . ?
C18 C23 H23 116.7(12) . . ?
C27 C24 C26 107.55(17) . . ?
C27 C24 C25 107.32(19) . . ?
C26 C24 C25 109.61(17) . . ?
C27 C24 C20 112.41(17) . . ?
C26 C24 C20 110.95(17) . . ?
C25 C24 C20 108.90(16) . . ?
C24 C25 H25A 110.5(12) . . ?
C24 C25 H25B 113.4(13) . . ?
H25A C25 H25B 108.2(17) . . ?
C24 C25 H25C 108.3(16) . . ?
H25A C25 H25C 108(2) . . ?
H25B C25 H25C 108(2) . . ?
C24 C26 H26A 112.9(13) . . ?
C24 C26 H26B 108.9(12) . . ?
H26A C26 H26B 104.3(17) . . ?
C24 C26 H26C 119.2(13) . . ?
H26A C26 H26C 104.0(18) . . ?
H26B C26 H26C 106.4(19) . . ?
C24 C27 H27A 114.4(13) . . ?
C24 C27 H27B 111.1(14) . . ?
H27A C27 H27B 107.4(18) . . ?
C24 C27 H27C 110.4(14) . . ?
H27A C27 H27C 105.1(19) . . ?
H27B C27 H27C 108(2) . . ?
C22 C28 H28A 115.8(15) . . ?
C22 C28 H28B 114.0(17) . . ?
H28A C28 H28B 96(2) . . ?
C22 C28 H28C 111.6(14) . . ?
H28A C28 H28C 111.1(17) . . ?
H28B C28 H28C 107(2) . . ?
O1S Li1 O1 113.82(17) . . ?
O1S Li1 B1 114.22(18) . . ?
O1 Li1 B1 96.82(14) . . ?
O1S Li1 B1 91.43(14) . 3_454 ?
O1 Li1 B1 143.70(19) . 3_454 ?
B1 Li1 B1 95.70(13) . 3_454 ?
O1S Li1 C1 87.73(13) . . ?
O1 Li1 C1 28.57(7) . . ?
B1 Li1 C1 119.85(14) . . ?
B1 Li1 C1 141.21(16) 3_454 . ?
O1S Li1 Nd1 129.52(15) . . ?
O1 Li1 Nd1 41.89(8) . . ?
B1 Li1 Nd1 54.99(8) . . ?
B1 Li1 Nd1 135.33(12) 3_454 . ?
C1 Li1 Nd1 67.66(8) . . ?
O1S Li1 Li1 108.34(18) . 3_454 ?
O1 Li1 Li1 134.84(19) . 3_454 ?
B1 Li1 Li1 49.91(10) . 3_454 ?
B1 Li1 Li1 45.79(9) 3_454 3_454 ?
C1 Li1 Li1 163.30(18) . 3_454 ?
Nd1 Li1 Li1 97.67(13) . 3_454 ?
O1S Li1 H1A 95.6(5) . . ?
O1 Li1 H1A 86.9(5) . . ?
B1 Li1 H1A 27.4(5) . . ?
B1 Li1 H1A 117.5(5) 3_454 . ?
C1 Li1 H1A 101.2(5) . . ?
Nd1 Li1 H1A 51.3(5) . . ?
Li1 Li1 H1A 73.4(5) 3_454 . ?
O1S Li1 H1D 140.9(6) . . ?
O1 Li1 H1D 90.0(6) . . ?
B1 Li1 H1D 28.4(5) . . ?
B1 Li1 H1D 85.2(5) 3_454 . ?
C1 Li1 H1D 118.3(6) . . ?
Nd1 Li1 H1D 52.6(5) . . ?
Li1 Li1 H1D 45.7(5) 3_454 . ?
H1A Li1 H1D 53.2(7) . . ?
C4S O1S C1S 109.69(14) . . ?
C4S O1S Li1 128.81(16) . . ?
C1S O1S Li1 117.48(16) . . ?
O1S C1S C2S 105.13(17) . . ?
O1S C1S H1SA 108.2(13) . . ?
C2S C1S H1SA 111.8(13) . . ?
O1S C1S H1SB 107.1(15) . . ?
C2S C1S H1SB 110.5(15) . . ?
H1SA C1S H1SB 114(2) . . ?
C1S C2S C3S 102.11(17) . . ?
C1S C2S H2SA 110.1(13) . . ?
C3S C2S H2SA 113.8(14) . . ?
C1S C2S H2SB 110.3(12) . . ?
C3S C2S H2SB 110.4(13) . . ?
H2SA C2S H2SB 109.8(17) . . ?
C4S C3S C2S 102.12(17) . . ?
C4S C3S H3SA 111.1(9) . . ?
C2S C3S H3SA 109.7(11) . . ?
C4S C3S H3SB 108.8(10) . . ?
C2S C3S H3SB 107.6(11) . . ?
H3SA C3S H3SB 116.5(15) . . ?
O1S C4S C3S 105.83(17) . . ?
O1S C4S H4SA 106.6(11) . . ?
C3S C4S H4SA 113.9(10) . . ?
O1S C4S H4SB 108.4(14) . . ?
C3S C4S H4SB 110.2(13) . . ?
H4SA C4S H4SB 111.6(17) . . ?
C6S C5S H5SA 109.5 . . ?
C6S C5S H5SB 109.5 . . ?
H5SA C5S H5SB 109.5 . . ?
C6S C5S H5SC 109.5 . . ?
H5SA C5S H5SC 109.5 . . ?
H5SB C5S H5SC 109.5 . . ?
C11S C6S C7S 120.0 . . ?
C11S C6S C5S 119.4 . . ?
C7S C6S C5S 120.6 . . ?
C8S C7S C6S 120.0 . . ?
C8S C7S H7SA 120.0 . . ?
C6S C7S H7SA 120.0 . . ?
C7S C8S C9S 120.0 . . ?
C7S C8S H8SA 120.0 . . ?
C9S C8S H8SA 120.0 . . ?
C10S C9S C8S 120.0 . . ?
C10S C9S H9SA 120.0 . . ?
C8S C9S H9SA 120.0 . . ?
C9S C10S C11S 120.0 . . ?
C9S C10S H10D 120.0 . . ?
C11S C10S H10D 120.0 . . ?
C6S C11S C10S 120.0 . . ?
C6S C11S H11D 120.0 . . ?
C10S C11S H11D 120.0 . . ?

loop_
_geom_bond_atom_site_label_1
_geom_bond_atom_site_label_2
_geom_bond_distance
_geom_bond_site_symmetry_2
_geom_bond_publ_flag
Nd1 O2 2.1840(13) . ?
Nd1 O1 2.2995(12) . ?
Nd1 N2 2.6282(15) . ?
Nd1 N1 2.6544(14) . ?
Nd1 B2 2.667(2) . ?
Nd1 B1 2.808(2) . ?
Nd1 Li1 3.350(3) . ?
Nd1 H1A 2.61(2) . ?
Nd1 H1C 2.492(19) . ?
Nd1 H2B 2.39(2) . ?
Nd1 H2C 2.50(2) . ?
Nd1 H2D 2.470(18) . ?
O1 C1 1.360(2) . ?
O1 Li1 1.960(4) . ?
O2 C19 1.338(2) . ?
N1 C13 1.479(3) . ?
N1 C14 1.489(2) . ?
N1 C12 1.490(2) . ?
N2 C15 1.476(2) . ?
N2 C16 1.476(3) . ?
N2 C17 1.492(2) . ?
B1 Li1 2.520(4) . ?
B1 Li1 2.690(4) 3_454 ?
B1 H1A 1.159(18) . ?
B1 H1B 1.05(2) . ?
B1 H1C 1.034(19) . ?
B1 H1D 1.21(2) . ?
B2 H2A 1.09(2) . ?
B2 H2B 1.142(19) . ?
B2 H2C 1.12(2) . ?
B2 H2D 1.14(2) . ?
C1 C6 1.404(3) . ?
C1 C2 1.417(3) . ?
C1 Li1 2.706(4) . ?
C2 C3 1.399(3) . ?
C2 C7 1.542(3) . ?
C3 C4 1.390(3) . ?
C3 H3 0.968(19) . ?
C4 C5 1.389(3) . ?
C4 C11 1.504(3) . ?
C5 C6 1.389(2) . ?
C5 H5 0.934(7) . ?
C6 C12 1.511(3) . ?
C7 C8 1.528(3) . ?
C7 C9 1.537(3) . ?
C7 C10 1.538(3) . ?
C8 H8A 1.000(19) . ?
C8 H8B 0.98(2) . ?
C8 H8C 0.95(2) . ?
C9 H9A 0.95(2) . ?
C9 H9B 0.99(2) . ?
C9 H9C 0.966(19) . ?
C10 H10A 0.98(2) . ?
C10 H10B 0.98(2) . ?
C10 H10C 0.96(2) . ?
C11 H11A 0.98(2) . ?
C11 H11B 0.92(3) . ?
C11 H11C 0.94(3) . ?
C12 H12A 0.970(18) . ?
C12 H12B 0.928(8) . ?
C13 H13A 0.97(2) . ?
C13 H13B 0.977(19) . ?
C13 H13C 0.987(19) . ?
C14 C15 1.512(3) . ?
C14 H14A 0.9900 . ?
C14 H14B 0.9900 . ?
C15 H15A 0.964(19) . ?
C15 H15B 0.93(2) . ?
C16 H16A 0.941(19) . ?
C16 H16B 0.94(2) . ?
C16 H16C 1.00(2) . ?
C17 C18 1.516(3) . ?
C17 H17A 0.946(19) . ?
C17 H17B 0.962(18) . ?
C18 C23 1.397(3) . ?
C18 C19 1.404(3) . ?
C19 C20 1.416(3) . ?
C20 C21 1.404(3) . ?
C20 C24 1.541(3) . ?
C21 C22 1.393(3) . ?
C21 H21 0.98(2) . ?
C22 C23 1.380(3) . ?
C22 C28 1.511(3) . ?
C23 H23 0.921(19) . ?
C24 C27 1.530(3) . ?
C24 C26 1.533(3) . ?
C24 C25 1.535(3) . ?
C25 H25A 0.96(2) . ?
C25 H25B 0.99(2) . ?
C25 H25C 0.89(3) . ?
C26 H26A 0.96(2) . ?
C26 H26B 0.96(2) . ?
C26 H26C 0.97(2) . ?
C27 H27A 1.03(2) . ?
C27 H27B 0.91(2) . ?
C27 H27C 0.95(2) . ?
C28 H28A 0.934(9) . ?
C28 H28B 0.94(3) . ?
C28 H28C 0.934(9) . ?
Li1 O1S 1.895(3) . ?
Li1 B1 2.689(4) 3_454 ?
Li1 Li1 3.498(7) 3_454 ?
Li1 H1A 2.20(2) . ?
Li1 H1D 2.072(18) . ?
O1S C4S 1.448(3) . ?
O1S C1S 1.451(2) . ?
C1S C2S 1.503(3) . ?
C1S H1SA 0.932(19) . ?
C1S H1SB 0.91(2) . ?
C2S C3S 1.531(3) . ?
C2S H2SA 0.94(2) . ?
C2S H2SB 0.956(19) . ?
C3S C4S 1.522(3) . ?
C3S H3SA 0.933(9) . ?
C3S H3SB 0.937(9) . ?
C4S H4SA 0.980(19) . ?
C4S H4SB 0.95(2) . ?
C5S C6S 1.4985 . ?
C5S H5SA 0.9800 . ?
C5S H5SB 0.9800 . ?
C5S H5SC 0.9800 . ?
C6S C11S 1.3899 . ?
C6S C7S 1.3900 . ?
C7S C8S 1.3899 . ?
C7S H7SA 0.9500 . ?
C8S C9S 1.3901 . ?
C8S H8SA 0.9500 . ?
C9S C10S 1.3899 . ?
C9S H9SA 0.9500 . ?
C10S C11S 1.3901 . ?
C10S H10D 0.9500 . ?
C11S H11D 0.9500 . ?

loop_
_geom_torsion_atom_site_label_1
_geom_torsion_atom_site_label_2
_geom_torsion_atom_site_label_3
_geom_torsion_atom_site_label_4
_geom_torsion
_geom_torsion_site_symmetry_1
_geom_torsion_site_symmetry_2
_geom_torsion_site_symmetry_3
_geom_torsion_site_symmetry_4
_geom_torsion_publ_flag
O2 Nd1 O1 C1 -37.3(3) . . . . ?
N2 Nd1 O1 C1 27.74(17) . . . . ?
N1 Nd1 O1 C1 -34.41(16) . . . . ?
B2 Nd1 O1 C1 127.67(17) . . . . ?
B1 Nd1 O1 C1 -132.11(17) . . . . ?
Li1 Nd1 O1 C1 -134.8(2) . . . . ?
O2 Nd1 O1 Li1 97.5(2) . . . . ?
N2 Nd1 O1 Li1 162.57(12) . . . . ?
N1 Nd1 O1 Li1 100.42(12) . . . . ?
B2 Nd1 O1 Li1 -97.50(12) . . . . ?
B1 Nd1 O1 Li1 2.72(12) . . . . ?
O1 Nd1 O2 C19 86.8(3) . . . . ?
N2 Nd1 O2 C19 17.9(2) . . . . ?
N1 Nd1 O2 C19 83.9(2) . . . . ?
B2 Nd1 O2 C19 -78.2(2) . . . . ?
B1 Nd1 O2 C19 179.2(2) . . . . ?
Li1 Nd1 O2 C19 162.1(2) . . . . ?
O2 Nd1 N1 C13 39.95(11) . . . . ?
O1 Nd1 N1 C13 -139.27(12) . . . . ?
N2 Nd1 N1 C13 110.10(12) . . . . ?
B2 Nd1 N1 C13 157.82(18) . . . . ?
B1 Nd1 N1 C13 -59.20(12) . . . . ?
Li1 Nd1 N1 C13 -104.88(13) . . . . ?
O2 Nd1 N1 C14 -78.95(12) . . . . ?
O1 Nd1 N1 C14 101.84(13) . . . . ?
N2 Nd1 N1 C14 -8.79(12) . . . . ?
B2 Nd1 N1 C14 38.9(2) . . . . ?
B1 Nd1 N1 C14 -178.09(13) . . . . ?
Li1 Nd1 N1 C14 136.23(14) . . . . ?
O2 Nd1 N1 C12 156.09(13) . . . . ?
O1 Nd1 N1 C12 -23.13(12) . . . . ?
N2 Nd1 N1 C12 -133.76(13) . . . . ?
B2 Nd1 N1 C12 -86.0(2) . . . . ?
B1 Nd1 N1 C12 56.94(13) . . . . ?
Li1 Nd1 N1 C12 11.26(13) . . . . ?
O2 Nd1 N2 C15 78.43(12) . . . . ?
O1 Nd1 N2 C15 -86.84(12) . . . . ?
N1 Nd1 N2 C15 -20.33(11) . . . . ?
B2 Nd1 N2 C15 174.54(12) . . . . ?
B1 Nd1 N2 C15 12.1(2) . . . . ?
Li1 Nd1 N2 C15 -73.04(15) . . . . ?
O2 Nd1 N2 C16 -160.51(12) . . . . ?
O1 Nd1 N2 C16 34.22(12) . . . . ?
N1 Nd1 N2 C16 100.74(12) . . . . ?
B2 Nd1 N2 C16 -64.40(12) . . . . ?
B1 Nd1 N2 C16 133.13(17) . . . . ?
Li1 Nd1 N2 C16 48.03(15) . . . . ?
O2 Nd1 N2 C17 -43.40(12) . . . . ?
O1 Nd1 N2 C17 151.33(12) . . . . ?
N1 Nd1 N2 C17 -142.15(13) . . . . ?
B2 Nd1 N2 C17 52.72(13) . . . . ?
B1 Nd1 N2 C17 -109.76(18) . . . . ?
Li1 Nd1 N2 C17 165.14(13) . . . . ?
O2 Nd1 B1 Li1 -166.49(9) . . . . ?
O1 Nd1 B1 Li1 -2.11(9) . . . . ?
N2 Nd1 B1 Li1 -104.53(17) . . . . ?
N1 Nd1 B1 Li1 -74.71(10) . . . . ?
B2 Nd1 B1 Li1 93.14(10) . . . . ?
O2 Nd1 B1 Li1 127.75(16) . . . 3_454 ?
O1 Nd1 B1 Li1 -67.87(17) . . . 3_454 ?
N2 Nd1 B1 Li1 -170.29(14) . . . 3_454 ?
N1 Nd1 B1 Li1 -140.47(16) . . . 3_454 ?
B2 Nd1 B1 Li1 27.38(18) . . . 3_454 ?
Li1 Nd1 B1 Li1 -65.76(19) . . . 3_454 ?
Li1 O1 C1 C6 -81.0(2) . . . . ?
Nd1 O1 C1 C6 52.6(2) . . . . ?
Li1 O1 C1 C2 97.4(2) . . . . ?
Nd1 O1 C1 C2 -129.08(16) . . . . ?
Nd1 O1 C1 Li1 133.6(2) . . . . ?
O1 C1 C2 C3 -174.90(16) . . . . ?
C6 C1 C2 C3 3.4(3) . . . . ?
Li1 C1 C2 C3 -124.57(17) . . . . ?
O1 C1 C2 C7 6.9(3) . . . . ?
C6 C1 C2 C7 -174.77(17) . . . . ?
Li1 C1 C2 C7 57.2(2) . . . . ?
C1 C2 C3 C4 -0.6(3) . . . . ?
C7 C2 C3 C4 177.64(18) . . . . ?
C2 C3 C4 C5 -2.2(3) . . . . ?
C2 C3 C4 C11 177.19(18) . . . . ?
C3 C4 C5 C6 2.3(3) . . . . ?
C11 C4 C5 C6 -177.15(18) . . . . ?
C4 C5 C6 C1 0.5(3) . . . . ?
C4 C5 C6 C12 176.05(17) . . . . ?
O1 C1 C6 C5 174.94(16) . . . . ?
C2 C1 C6 C5 -3.5(3) . . . . ?
Li1 C1 C6 C5 130.33(17) . . . . ?
O1 C1 C6 C12 -0.5(3) . . . . ?
C2 C1 C6 C12 -178.91(17) . . . . ?
Li1 C1 C6 C12 -45.1(2) . . . . ?
C3 C2 C7 C8 5.5(3) . . . . ?
C1 C2 C7 C8 -176.33(17) . . . . ?
C3 C2 C7 C9 125.65(19) . . . . ?
C1 C2 C7 C9 -56.2(2) . . . . ?
C3 C2 C7 C10 -113.5(2) . . . . ?
C1 C2 C7 C10 64.6(2) . . . . ?
C13 N1 C12 C6 179.56(15) . . . . ?
C14 N1 C12 C6 -61.4(2) . . . . ?
Nd1 N1 C12 C6 65.35(17) . . . . ?
C5 C6 C12 N1 125.06(18) . . . . ?
C1 C6 C12 N1 -59.4(2) . . . . ?
C13 N1 C14 C15 -78.66(19) . . . . ?
C12 N1 C14 C15 163.98(16) . . . . ?
Nd1 N1 C14 C15 36.73(19) . . . . ?
C16 N2 C15 C14 -71.2(2) . . . . ?
C17 N2 C15 C14 170.66(16) . . . . ?
Nd1 N2 C15 C14 48.97(18) . . . . ?
N1 C14 C15 N2 -58.9(2) . . . . ?
C15 N2 C17 C18 -53.3(2) . . . . ?
C16 N2 C17 C18 -173.29(15) . . . . ?
Nd1 N2 C17 C18 68.64(17) . . . . ?
N2 C17 C18 C23 136.30(17) . . . . ?
N2 C17 C18 C19 -49.2(2) . . . . ?
Nd1 O2 C19 C18 -1.7(3) . . . . ?
Nd1 O2 C19 C20 178.22(14) . . . . ?
C23 C18 C19 O2 -177.87(16) . . . . ?
C17 C18 C19 O2 7.7(3) . . . . ?
C23 C18 C19 C20 2.2(3) . . . . ?
C17 C18 C19 C20 -172.18(16) . . . . ?
O2 C19 C20 C21 179.72(16) . . . . ?
C18 C19 C20 C21 -0.4(3) . . . . ?
O2 C19 C20 C24 0.2(3) . . . . ?
C18 C19 C20 C24 -179.91(16) . . . . ?
C19 C20 C21 C22 -1.3(3) . . . . ?
C24 C20 C21 C22 178.22(17) . . . . ?
C20 C21 C22 C23 1.1(3) . . . . ?
C20 C21 C22 C28 179.24(17) . . . . ?
C21 C22 C23 C18 0.9(3) . . . . ?
C28 C22 C23 C18 -177.28(17) . . . . ?
C19 C18 C23 C22 -2.5(3) . . . . ?
C17 C18 C23 C22 172.13(16) . . . . ?
C21 C20 C24 C27 2.4(3) . . . . ?
C19 C20 C24 C27 -178.10(18) . . . . ?
C21 C20 C24 C26 122.86(19) . . . . ?
C19 C20 C24 C26 -57.6(2) . . . . ?
C21 C20 C24 C25 -116.4(2) . . . . ?
C19 C20 C24 C25 63.1(2) . . . . ?
C1 O1 Li1 O1S 25.7(2) . . . . ?
Nd1 O1 Li1 O1S -123.33(16) . . . . ?
C1 O1 Li1 B1 145.97(14) . . . . ?
Nd1 O1 Li1 B1 -3.03(13) . . . . ?
C1 O1 Li1 B1 -104.7(3) . . . 3_454 ?
Nd1 O1 Li1 B1 106.4(3) . . . 3_454 ?
Nd1 O1 Li1 C1 -149.00(15) . . . . ?
C1 O1 Li1 Nd1 149.00(15) . . . . ?
C1 O1 Li1 Li1 -176.8(3) . . . 3_454 ?
Nd1 O1 Li1 Li1 34.2(3) . . . 3_454 ?
Li1 B1 Li1 O1S -94.15(18) 3_454 . . . ?
Nd1 B1 Li1 O1S 122.46(16) . . . . ?
Li1 B1 Li1 O1 145.86(19) 3_454 . . . ?
Nd1 B1 Li1 O1 2.47(11) . . . . ?
Li1 B1 Li1 B1 0.0 3_454 . . 3_454 ?
Nd1 B1 Li1 B1 -143.39(12) . . . 3_454 ?
Li1 B1 Li1 C1 163.8(2) 3_454 . . . ?
Nd1 B1 Li1 C1 20.44(14) . . . . ?
Li1 B1 Li1 Nd1 143.39(12) 3_454 . . . ?
Nd1 B1 Li1 Li1 -143.39(12) . . . 3_454 ?
O1 C1 Li1 O1S -156.6(2) . . . . ?
C6 C1 Li1 O1S -40.69(17) . . . . ?
C2 C1 Li1 O1S 94.50(17) . . . . ?
C6 C1 Li1 O1 115.94(19) . . . . ?
C2 C1 Li1 O1 -108.9(2) . . . . ?
O1 C1 Li1 B1 -39.85(16) . . . . ?
C6 C1 Li1 B1 76.10(19) . . . . ?
C2 C1 Li1 B1 -148.71(17) . . . . ?
O1 C1 Li1 B1 113.9(3) . . . 3_454 ?
C6 C1 Li1 B1 -130.2(2) . . . 3_454 ?
C2 C1 Li1 B1 5.0(3) . . . 3_454 ?
O1 C1 Li1 Nd1 -21.83(11) . . . . ?
C6 C1 Li1 Nd1 94.11(12) . . . . ?
C2 C1 Li1 Nd1 -130.70(14) . . . . ?
O1 C1 Li1 Li1 8.0(6) . . . 3_454 ?
C6 C1 Li1 Li1 124.0(7) . . . 3_454 ?
C2 C1 Li1 Li1 -100.8(7) . . . 3_454 ?
O2 Nd1 Li1 O1S -70.8(2) . . . . ?
O1 Nd1 Li1 O1S 82.2(2) . . . . ?
N2 Nd1 Li1 O1S 58.0(2) . . . . ?
N1 Nd1 Li1 O1S 10.06(19) . . . . ?
B2 Nd1 Li1 O1S 169.8(2) . . . . ?
B1 Nd1 Li1 O1S -94.1(2) . . . . ?
O2 Nd1 Li1 O1 -153.04(9) . . . . ?
N2 Nd1 Li1 O1 -24.23(16) . . . . ?
N1 Nd1 Li1 O1 -72.17(10) . . . . ?
B2 Nd1 Li1 O1 87.63(11) . . . . ?
B1 Nd1 Li1 O1 -176.33(16) . . . . ?
O2 Nd1 Li1 B1 23.29(15) . . . . ?
O1 Nd1 Li1 B1 176.33(16) . . . . ?
N2 Nd1 Li1 B1 152.10(9) . . . . ?
N1 Nd1 Li1 B1 104.16(9) . . . . ?
B2 Nd1 Li1 B1 -96.04(10) . . . . ?
O2 Nd1 Li1 B1 80.9(2) . . . 3_454 ?
O1 Nd1 Li1 B1 -126.1(3) . . . 3_454 ?
N2 Nd1 Li1 B1 -150.32(16) . . . 3_454 ?
N1 Nd1 Li1 B1 161.7(2) . . . 3_454 ?
B2 Nd1 Li1 B1 -38.5(2) . . . 3_454 ?
B1 Nd1 Li1 B1 57.6(2) . . . 3_454 ?
O2 Nd1 Li1 C1 -137.59(9) . . . . ?
O1 Nd1 Li1 C1 15.45(8) . . . . ?
N2 Nd1 Li1 C1 -8.79(13) . . . . ?
N1 Nd1 Li1 C1 -56.72(8) . . . . ?
B2 Nd1 Li1 C1 103.07(9) . . . . ?
B1 Nd1 Li1 C1 -160.88(13) . . . . ?
O2 Nd1 Li1 Li1 50.70(19) . . . 3_454 ?
O1 Nd1 Li1 Li1 -156.3(2) . . . 3_454 ?
N2 Nd1 Li1 Li1 179.51(8) . . . 3_454 ?
N1 Nd1 Li1 Li1 131.58(14) . . . 3_454 ?
B2 Nd1 Li1 Li1 -68.63(14) . . . 3_454 ?
B1 Nd1 Li1 Li1 27.41(11) . . . 3_454 ?
O1 Li1 O1S C4S 125.3(2) . . . . ?
B1 Li1 O1S C4S 15.4(3) . . . . ?
B1 Li1 O1S C4S -81.5(2) 3_454 . . . ?
C1 Li1 O1S C4S 137.29(16) . . . . ?
Nd1 Li1 O1S C4S 79.0(2) . . . . ?
Li1 Li1 O1S C4S -38.1(3) 3_454 . . . ?
O1 Li1 O1S C1S -79.8(2) . . . . ?
B1 Li1 O1S C1S 170.29(14) . . . . ?
B1 Li1 O1S C1S 73.39(17) 3_454 . . . ?
C1 Li1 O1S C1S -67.81(16) . . . . ?
Nd1 Li1 O1S C1S -126.09(19) . . . . ?
Li1 Li1 O1S C1S 116.79(19) 3_454 . . . ?
C4S O1S C1S C2S 18.2(2) . . . . ?
Li1 O1S C1S C2S -141.23(17) . . . . ?
O1S C1S C2S C3S -34.95(19) . . . . ?
C1S C2S C3S C4S 38.0(2) . . . . ?
C1S O1S C4S C3S 6.4(2) . . . . ?
Li1 O1S C4S C3S 162.88(18) . . . . ?
C2S C3S C4S O1S -27.8(2) . . . . ?
C11S C6S C7S C8S 0.0 . . . . ?
C5S C6S C7S C8S 179.4 . . . . ?
C6S C7S C8S C9S 0.0 . . . . ?
C7S C8S C9S C10S 0.0 . . . . ?
C8S C9S C10S C11S 0.0 . . . . ?
C7S C6S C11S C10S 0.0 . . . . ?
C5S C6S C11S C10S -179.4 . . . . ?
C9S C10S C11S C6S 0.0 . . . . ?
